data_4129705
loop_
_publ_author_name
'Zhou, Xuan'
'Dong, Guangbin'

_publ_section_title
;
 (4+1) vs (4+2): Catalytic Intramolecular Coupling between Cyclobutanones
 and Trisubstituted Allenes via C-C Activation.
;
_journal_issue 42
_journal_name_full 'Journal of the American Chemical Society'
_journal_page_first 13715
_journal_page_last 13721
_journal_paper_doi 10.1021/jacs.5b09799
_journal_volume 137
_journal_year 2015
_chemical_absolute_configuration ad
_chemical_formula_moiety 'C19 H25 N O3 S'
_chemical_formula_sum 'C19 H25 N O3 S'
_chemical_formula_weight 347.46
_space_group_crystal_system orthorhombic
_space_group_IT_number 33
_space_group_name_Hall 'P 2c -2n'
_space_group_name_H-M_alt 'P n a 21'
_atom_sites_solution_hydrogens geom
_audit_creation_method SHELXL-2013
_cell_angle_alpha 90
_cell_angle_beta 90
_cell_angle_gamma 90
_cell_formula_units_Z 4
_cell_length_a 15.8192(2)
_cell_length_b 12.8096(2)
_cell_length_c 8.82600(10)
_cell_measurement_reflns_used 8380
_cell_measurement_temperature 100(2)
_cell_measurement_theta_max 74.6
_cell_measurement_theta_min 4.4
_cell_volume 1788.48(4)
_computing_cell_refinement 'CrysAlisPro V 1.171.37.31, Agilent Technologies'
_computing_data_collection 'CrysAlisPro V 1.171.37.31, Agilent Technologies'
_computing_data_reduction 'CrysAlisPro V 1.171.37.31, Agilent Technologies'
_computing_molecular_graphics 'XP SHELXTL/PC, Siemens Analytical'
_computing_publication_material 'XL SHELXTL/PC, Siemens Analytical'
_computing_structure_refinement 'Shelxl-2013, Sheldrick, G. M.'
_computing_structure_solution
;

SUPERFLIP.  Palatinus, L. and Chapuis, G., J. Appl. Cryst. 40, 786-790.
;
_diffrn_ambient_temperature 100(2)
_diffrn_measured_fraction_theta_full 0.998
_diffrn_measured_fraction_theta_max 0.988
_diffrn_measurement_device_type 'Agilent SuperNova with AtlasS2 CCD'
_diffrn_measurement_method \w-scans
_diffrn_radiation_type CuK\a
_diffrn_radiation_wavelength 1.54184
_diffrn_reflns_av_R_equivalents 0.0183
_diffrn_reflns_av_unetI/netI 0.0183
_diffrn_reflns_Laue_measured_fraction_full 0.998
_diffrn_reflns_Laue_measured_fraction_max 0.988
_diffrn_reflns_limit_h_max 19
_diffrn_reflns_limit_h_min -19
_diffrn_reflns_limit_k_max 15
_diffrn_reflns_limit_k_min -15
_diffrn_reflns_limit_l_max 11
_diffrn_reflns_limit_l_min -11
_diffrn_reflns_number 10223
_diffrn_reflns_point_group_measured_fraction_full 0.998
_diffrn_reflns_point_group_measured_fraction_max 0.989
_diffrn_reflns_theta_full 67.684
_diffrn_reflns_theta_max 74.771
_diffrn_reflns_theta_min 4.441
_diffrn_source 'microfocus sealed tube'
_exptl_absorpt_coefficient_mu 1.740
_exptl_absorpt_correction_T_max 1.00
_exptl_absorpt_correction_T_min 0.844
_exptl_absorpt_correction_type multi-scan
_exptl_absorpt_process_details
;
CrysAlisPro, Agilent Technologies,
Version 1.171.37.35h (release 09-02-2015 CrysAlis171 .NET)
(compiled Feb  9 2015,16:26:32)
Empirical absorption correction using spherical harmonics,
 implemented in SCALE3 ABSPACK scaling algorithm.
;
_exptl_crystal_colour colorless
_exptl_crystal_density_diffrn 1.290
_exptl_crystal_description plate
_exptl_crystal_F_000 744
_exptl_crystal_size_max 0.300
_exptl_crystal_size_mid 0.190
_exptl_crystal_size_min 0.060
_refine_diff_density_max 0.206
_refine_diff_density_min -0.284
_refine_diff_density_rms 0.041
_refine_ls_abs_structure_details
;
 Refined as an inversion twin.
;
_refine_ls_abs_structure_Flack 0.004(14)
_refine_ls_extinction_method none
_refine_ls_goodness_of_fit_ref 1.070
_refine_ls_hydrogen_treatment constr
_refine_ls_matrix_type full
_refine_ls_number_parameters 222
_refine_ls_number_reflns 3438
_refine_ls_number_restraints 1
_refine_ls_restrained_S_all 1.069
_refine_ls_R_factor_all 0.0240
_refine_ls_R_factor_gt 0.0237
_refine_ls_shift/su_max 0.001
_refine_ls_shift/su_mean 0.000
_refine_ls_structure_factor_coef Fsqd
_refine_ls_weighting_details 'w=1/[\s^2^(Fo^2^)+(0.0394P)^2^+0.2584P] where P=(Fo^2^+2Fc^2^)/3'
_refine_ls_weighting_scheme calc
_refine_ls_wR_factor_gt 0.0632
_refine_ls_wR_factor_ref 0.0634
_reflns_Friedel_coverage 0.874
_reflns_Friedel_fraction_full 0.999
_reflns_Friedel_fraction_max 0.989
_reflns_number_gt 3407
_reflns_number_total 3438
_reflns_threshold_expression 'I > 2\s(I)'
_cod_data_source_file ja5b09799_si_002.cif
_cod_data_source_block shelx
_cod_database_code 4129705
_shelx_space_group_comment
;
The symmetry employed for this shelxl refinement is uniquely defined
by the following loop, which should always be used as a source of
symmetry information in preference to the above space-group names.
They are only intended as comments.
;
_shelx_estimated_absorpt_t_min 0.623
_shelx_estimated_absorpt_t_max 0.903
_shelxl_version_number 2013-4

loop_
_space_group_symop_operation_xyz
'x, y, z'
'-x, -y, z+1/2'
'x+1/2, -y+1/2, z'
'-x+1/2, y+1/2, z+1/2'

loop_
_atom_site_label
_atom_site_type_symbol
_atom_site_fract_x
_atom_site_fract_y
_atom_site_fract_z
_atom_site_U_iso_or_equiv
_atom_site_adp_type
_atom_site_occupancy
_atom_site_site_symmetry_order
_atom_site_calc_flag
_atom_site_refinement_flags_posn
_atom_site_refinement_flags_adp
C1 C 0.71128(11) 0.57152(12) 0.2885(2) 0.0180(3) Uani 1 1 d . .
H1A H 0.6798 0.5386 0.3728 0.022 Uiso 1 1 calc R U
H1B H 0.7691 0.5420 0.2867 0.022 Uiso 1 1 calc R U
C2 C 0.66670(10) 0.54967(12) 0.13812(19) 0.0170(3) Uani 1 1 d . .
H2 H 0.6663 0.4726 0.1204 0.020 Uiso 1 1 calc R U
C3 C 0.57560(10) 0.58767(13) 0.1478(2) 0.0177(3) Uani 1 1 d . .
C4 C 0.56355(11) 0.70286(13) 0.1255(2) 0.0200(4) Uani 1 1 d . .
C5 C 0.62856(12) 0.76146(14) 0.0315(2) 0.0209(4) Uani 1 1 d . .
H5A H 0.6295 0.8349 0.0662 0.025 Uiso 1 1 calc R U
H5B H 0.6092 0.7616 -0.0752 0.025 Uiso 1 1 calc R U
C6 C 0.71938(12) 0.71982(13) 0.0352(2) 0.0193(4) Uani 1 1 d . .
C7 C 0.76158(10) 0.74022(15) 0.1892(2) 0.0185(4) Uani 1 1 d . .
H7A H 0.8208 0.7153 0.1866 0.022 Uiso 1 1 calc R U
H7B H 0.7623 0.8162 0.2100 0.022 Uiso 1 1 calc R U
C8 C 0.71523(11) 0.60221(14) 0.0082(2) 0.0196(3) Uani 1 1 d . .
H8A H 0.7732 0.5733 0.0024 0.024 Uiso 1 1 calc R U
H8B H 0.6864 0.5879 -0.0892 0.024 Uiso 1 1 calc R U
C9 C 0.51097(10) 0.52394(13) 0.1838(2) 0.0196(3) Uani 1 1 d . .
C10 C 0.52276(12) 0.41077(14) 0.2263(2) 0.0272(4) Uani 1 1 d . .
H10A H 0.5827 0.3923 0.2182 0.041 Uiso 1 1 calc R U
H10B H 0.4897 0.3667 0.1575 0.041 Uiso 1 1 calc R U
H10C H 0.5036 0.3998 0.3306 0.041 Uiso 1 1 calc R U
C11 C 0.41945(11) 0.55598(15) 0.1886(3) 0.0276(4) Uani 1 1 d . .
H11A H 0.4032 0.5712 0.2934 0.041 Uiso 1 1 calc R U
H11B H 0.3843 0.4991 0.1492 0.041 Uiso 1 1 calc R U
H11C H 0.4113 0.6185 0.1262 0.041 Uiso 1 1 calc R U
C12 C 0.77234(14) 0.77613(16) -0.0854(2) 0.0272(5) Uani 1 1 d . .
H12A H 0.8297 0.7472 -0.0863 0.041 Uiso 1 1 calc R U
H12B H 0.7748 0.8508 -0.0618 0.041 Uiso 1 1 calc R U
H12C H 0.7463 0.7663 -0.1852 0.041 Uiso 1 1 calc R U
C13 C 0.82925(11) 0.66453(13) 0.5427(2) 0.0177(3) Uani 1 1 d . .
C14 C 0.82744(11) 0.57923(14) 0.6412(2) 0.0204(3) Uani 1 1 d . .
H14 H 0.7751 0.5519 0.6758 0.024 Uiso 1 1 calc R U
C15 C 0.90300(11) 0.53497(14) 0.6879(2) 0.0230(4) Uani 1 1 d . .
H15 H 0.9022 0.4783 0.7573 0.028 Uiso 1 1 calc R U
C16 C 0.98041(11) 0.57251(13) 0.6344(2) 0.0228(4) Uani 1 1 d . .
C17 C 0.98041(11) 0.65586(14) 0.5333(2) 0.0235(4) Uani 1 1 d . .
H17 H 1.0326 0.6813 0.4949 0.028 Uiso 1 1 calc R U
C18 C 0.90525(11) 0.70264(13) 0.4874(2) 0.0208(3) Uani 1 1 d . .
H18 H 0.9060 0.7599 0.4191 0.025 Uiso 1 1 calc R U
C19 C 1.06228(12) 0.52332(16) 0.6858(3) 0.0327(5) Uani 1 1 d . .
H19A H 1.1099 0.5594 0.6379 0.049 Uiso 1 1 calc R U
H19B H 1.0630 0.4495 0.6566 0.049 Uiso 1 1 calc R U
H19C H 1.0671 0.5291 0.7962 0.049 Uiso 1 1 calc R U
N1 N 0.71512(9) 0.68574(11) 0.31082(17) 0.0163(3) Uani 1 1 d . .
O1 O 0.74483(7) 0.83481(9) 0.48019(16) 0.0214(3) Uani 1 1 d . .
O2 O 0.66722(8) 0.68089(10) 0.57794(15) 0.0219(3) Uani 1 1 d . .
O3 O 0.50301(10) 0.75058(10) 0.1758(2) 0.0310(3) Uani 1 1 d . .
S1 S 0.73331(2) 0.72369(3) 0.48528(5) 0.01606(11) Uani 1 1 d . .

loop_
_atom_site_aniso_label
_atom_site_aniso_U_11
_atom_site_aniso_U_22
_atom_site_aniso_U_33
_atom_site_aniso_U_23
_atom_site_aniso_U_13
_atom_site_aniso_U_12
C1 0.0166(7) 0.0155(7) 0.0219(9) -0.0005(7) -0.0007(7) 0.0003(6)
C2 0.0161(7) 0.0147(7) 0.0201(8) -0.0033(6) 0.0013(6) -0.0007(6)
C3 0.0175(7) 0.0173(7) 0.0183(8) -0.0030(6) -0.0014(6) 0.0008(6)
C4 0.0190(8) 0.0191(7) 0.0220(9) -0.0027(7) -0.0021(7) 0.0002(6)
C5 0.0247(9) 0.0178(8) 0.0203(9) 0.0005(6) -0.0034(7) -0.0011(6)
C6 0.0208(8) 0.0203(9) 0.0168(9) -0.0014(6) 0.0015(7) -0.0046(6)
C7 0.0166(8) 0.0210(8) 0.0178(9) -0.0016(7) 0.0019(7) -0.0051(6)
C8 0.0183(7) 0.0218(8) 0.0186(9) -0.0049(7) 0.0026(6) -0.0014(6)
C9 0.0180(8) 0.0202(8) 0.0207(8) -0.0044(7) -0.0006(7) 0.0004(6)
C10 0.0222(9) 0.0193(8) 0.0401(12) 0.0003(7) 0.0023(8) -0.0029(7)
C11 0.0170(8) 0.0237(9) 0.0421(11) -0.0052(8) 0.0014(8) -0.0010(7)
C12 0.0316(11) 0.0318(12) 0.0183(10) -0.0009(7) 0.0052(8) -0.0115(8)
C13 0.0167(8) 0.0200(8) 0.0165(8) -0.0030(6) -0.0009(6) 0.0009(6)
C14 0.0201(8) 0.0224(8) 0.0187(8) -0.0012(7) 0.0004(7) -0.0027(6)
C15 0.0253(8) 0.0212(8) 0.0225(8) 0.0007(7) -0.0035(7) -0.0004(7)
C16 0.0208(9) 0.0225(8) 0.0251(10) -0.0051(7) -0.0040(7) 0.0011(7)
C17 0.0163(8) 0.0247(8) 0.0294(10) -0.0012(7) 0.0008(7) -0.0027(7)
C18 0.0202(8) 0.0195(7) 0.0225(8) -0.0003(8) -0.0009(8) -0.0020(6)
C19 0.0217(9) 0.0320(10) 0.0445(12) 0.0025(9) -0.0051(9) 0.0021(8)
N1 0.0180(7) 0.0149(6) 0.0161(7) -0.0008(5) 0.0002(5) -0.0025(5)
O1 0.0234(6) 0.0187(6) 0.0220(7) -0.0039(6) -0.0014(6) 0.0006(4)
O2 0.0170(6) 0.0278(6) 0.0207(6) -0.0005(5) 0.0034(5) 0.0004(5)
O3 0.0288(6) 0.0207(6) 0.0436(9) -0.0007(6) 0.0102(7) 0.0065(5)
S1 0.01474(18) 0.01773(19) 0.01571(19) -0.00221(15) -0.00011(17) 0.00034(13)

loop_
_atom_type_symbol
_atom_type_description
_atom_type_scat_dispersion_real
_atom_type_scat_dispersion_imag
_atom_type_scat_source
C C 0.0181 0.0091 'International Tables Vol C Tables 4.2.6.8 and 6.1.1.4'
H H 0.0000 0.0000 'International Tables Vol C Tables 4.2.6.8 and 6.1.1.4'
N N 0.0311 0.0180 'International Tables Vol C Tables 4.2.6.8 and 6.1.1.4'
O O 0.0492 0.0322 'International Tables Vol C Tables 4.2.6.8 and 6.1.1.4'
S S 0.3331 0.5567 'International Tables Vol C Tables 4.2.6.8 and 6.1.1.4'

loop_
_geom_angle_atom_site_label_1
_geom_angle_atom_site_label_2
_geom_angle_atom_site_label_3
_geom_angle
N1 C1 C2 108.42(13)
N1 C1 H1A 110.0
C2 C1 H1A 110.0
N1 C1 H1B 110.0
C2 C1 H1B 110.0
H1A C1 H1B 108.4
C3 C2 C1 109.22(14)
C3 C2 C8 112.01(14)
C1 C2 C8 109.73(13)
C3 C2 H2 108.6
C1 C2 H2 108.6
C8 C2 H2 108.6
C9 C3 C4 122.05(15)
C9 C3 C2 122.53(15)
C4 C3 C2 115.27(14)
O3 C4 C3 123.00(16)
O3 C4 C5 118.85(16)
C3 C4 C5 118.13(15)
C4 C5 C6 116.79(15)
C4 C5 H5A 108.1
C6 C5 H5A 108.1
C4 C5 H5B 108.1
C6 C5 H5B 108.1
H5A C5 H5B 107.3
C8 C6 C5 107.44(14)
C8 C6 C12 112.27(15)
C5 C6 C12 109.47(16)
C8 C6 C7 108.94(15)
C5 C6 C7 111.52(15)
C12 C6 C7 107.25(15)
N1 C7 C6 110.27(14)
N1 C7 H7A 109.6
C6 C7 H7A 109.6
N1 C7 H7B 109.6
C6 C7 H7B 109.6
H7A C7 H7B 108.1
C6 C8 C2 109.72(14)
C6 C8 H8A 109.7
C2 C8 H8A 109.7
C6 C8 H8B 109.7
C2 C8 H8B 109.7
H8A C8 H8B 108.2
C3 C9 C11 124.86(16)
C3 C9 C10 123.18(15)
C11 C9 C10 111.95(15)
C9 C10 H10A 109.5
C9 C10 H10B 109.5
H10A C10 H10B 109.5
C9 C10 H10C 109.5
H10A C10 H10C 109.5
H10B C10 H10C 109.5
C9 C11 H11A 109.5
C9 C11 H11B 109.5
H11A C11 H11B 109.5
C9 C11 H11C 109.5
H11A C11 H11C 109.5
H11B C11 H11C 109.5
C6 C12 H12A 109.5
C6 C12 H12B 109.5
H12A C12 H12B 109.5
C6 C12 H12C 109.5
H12A C12 H12C 109.5
H12B C12 H12C 109.5
C18 C13 C14 120.82(16)
C18 C13 S1 119.47(14)
C14 C13 S1 119.70(13)
C15 C14 C13 119.18(16)
C15 C14 H14 120.4
C13 C14 H14 120.4
C14 C15 C16 120.96(17)
C14 C15 H15 119.5
C16 C15 H15 119.5
C17 C16 C15 118.72(16)
C17 C16 C19 120.85(17)
C15 C16 C19 120.43(17)
C16 C17 C18 121.14(17)
C16 C17 H17 119.4
C18 C17 H17 119.4
C13 C18 C17 119.13(17)
C13 C18 H18 120.4
C17 C18 H18 120.4
C16 C19 H19A 109.5
C16 C19 H19B 109.5
H19A C19 H19B 109.5
C16 C19 H19C 109.5
H19A C19 H19C 109.5
H19B C19 H19C 109.5
C7 N1 C1 113.06(13)
C7 N1 S1 117.06(11)
C1 N1 S1 115.21(11)
O1 S1 O2 119.25(7)
O1 S1 N1 106.67(8)
O2 S1 N1 107.08(7)
O1 S1 C13 108.93(8)
O2 S1 C13 107.31(8)
N1 S1 C13 107.00(8)

loop_
_geom_bond_atom_site_label_1
_geom_bond_atom_site_label_2
_geom_bond_distance
C1 N1 1.4775(19)
C1 C2 1.529(2)
C1 H1A 0.9900
C1 H1B 0.9900
C2 C3 1.524(2)
C2 C8 1.536(2)
C2 H2 1.0000
C3 C9 1.346(2)
C3 C4 1.501(2)
C4 O3 1.220(2)
C4 C5 1.520(2)
C5 C6 1.533(3)
C5 H5A 0.9900
C5 H5B 0.9900
C6 C8 1.527(2)
C6 C12 1.535(3)
C6 C7 1.537(3)
C7 N1 1.476(2)
C7 H7A 0.9900
C7 H7B 0.9900
C8 H8A 0.9900
C8 H8B 0.9900
C9 C11 1.505(2)
C9 C10 1.509(2)
C10 H10A 0.9800
C10 H10B 0.9800
C10 H10C 0.9800
C11 H11A 0.9800
C11 H11B 0.9800
C11 H11C 0.9800
C12 H12A 0.9800
C12 H12B 0.9800
C12 H12C 0.9800
C13 C18 1.386(2)
C13 C14 1.397(3)
C13 S1 1.7705(17)
C14 C15 1.386(3)
C14 H14 0.9500
C15 C16 1.398(3)
C15 H15 0.9500
C16 C17 1.392(3)
C16 C19 1.510(3)
C17 C18 1.392(2)
C17 H17 0.9500
C18 H18 0.9500
C19 H19A 0.9800
C19 H19B 0.9800
C19 H19C 0.9800
N1 S1 1.6401(15)
O1 S1 1.4357(12)
O2 S1 1.4361(13)

loop_
_geom_torsion_atom_site_label_1
_geom_torsion_atom_site_label_2
_geom_torsion_atom_site_label_3
_geom_torsion_atom_site_label_4
_geom_torsion
N1 C1 C2 C3 -64.26(17)
N1 C1 C2 C8 58.87(17)
C1 C2 C3 C9 -95.73(19)
C8 C2 C3 C9 142.50(17)
C1 C2 C3 C4 80.02(18)
C8 C2 C3 C4 -41.74(19)
C9 C3 C4 O3 20.2(3)
C2 C3 C4 O3 -155.60(18)
C9 C3 C4 C5 -157.80(17)
C2 C3 C4 C5 26.4(2)
O3 C4 C5 C6 151.17(18)
C3 C4 C5 C6 -30.8(2)
C4 C5 C6 C8 48.3(2)
C4 C5 C6 C12 170.48(15)
C4 C5 C6 C7 -71.00(19)
C8 C6 C7 N1 -56.71(18)
C5 C6 C7 N1 61.70(19)
C12 C6 C7 N1 -178.46(15)
C5 C6 C8 C2 -63.46(18)
C12 C6 C8 C2 176.13(15)
C7 C6 C8 C2 57.49(18)
C3 C2 C8 C6 61.99(18)
C1 C2 C8 C6 -59.48(18)
C4 C3 C9 C11 7.3(3)
C2 C3 C9 C11 -177.26(18)
C4 C3 C9 C10 -172.00(17)
C2 C3 C9 C10 3.5(3)
C18 C13 C14 C15 2.3(3)
S1 C13 C14 C15 -178.64(14)
C13 C14 C15 C16 -1.9(3)
C14 C15 C16 C17 0.3(3)
C14 C15 C16 C19 -179.77(18)
C15 C16 C17 C18 1.0(3)
C19 C16 C17 C18 -178.95(19)
C14 C13 C18 C17 -1.1(3)
S1 C13 C18 C17 179.88(14)
C16 C17 C18 C13 -0.6(3)
C6 C7 N1 C1 59.36(18)
C6 C7 N1 S1 -163.13(12)
C2 C1 N1 C7 -59.84(17)
C2 C1 N1 S1 161.84(11)
C7 N1 S1 O1 36.56(14)
C1 N1 S1 O1 173.17(11)
C7 N1 S1 O2 165.30(12)
C1 N1 S1 O2 -58.10(13)
C7 N1 S1 C13 -79.90(14)
C1 N1 S1 C13 56.71(13)
C18 C13 S1 O1 -40.11(17)
C14 C13 S1 O1 140.82(14)
C18 C13 S1 O2 -170.51(14)
C14 C13 S1 O2 10.42(16)
C18 C13 S1 N1 74.84(16)
C14 C13 S1 N1 -104.23(15)
